data_7008375
loop_
_publ_author_name
'Dilworth, Jonathan R.'
'von Beckh W, Carlo A Maresca'
'Pascu, Sofia I.'

_publ_section_title
;
 Synthesis, structure and catalytic activity of thioether-phosphane
 complexes of Pd(II) and Pt(II).
;
_journal_issue 12
_journal_name_full 'Dalton transactions (Cambridge, England : 2003)'
_journal_page_first 2151
_journal_page_last 2161
_journal_paper_doi 10.1039/b502195b
_journal_year 2005
_chemical_compound_source
;
?
;
_chemical_formula_moiety ' C25 H21 Cl2 P1 Pd1 S1 '
_chemical_formula_sum 'C25 H21 Cl2 P Pd S'
_chemical_formula_weight 561.79
_chemical_name_systematic
;
?
;
_space_group_IT_number 14
_symmetry_cell_setting monoclinic
_symmetry_space_group_name_Hall '-P 2yn'
_symmetry_space_group_name_H-M 'P 1 21/n 1'
_atom_sites_solution_hydrogens geom
_atom_sites_solution_primary direct
_cell_angle_alpha 90
_cell_angle_beta 96.6649(12)
_cell_angle_gamma 90
_cell_formula_units_Z 4
_cell_length_a 9.8876(3)
_cell_length_b 13.0573(4)
_cell_length_c 17.6637(6)
_cell_measurement_reflns_used 0
_cell_measurement_temperature 150
_cell_measurement_theta_max 0
_cell_measurement_theta_min 0
_cell_volume 2265.07(12)
_computing_cell_refinement
;
Denzo/Scalepack (Otwinowski & Minor, 1996)
;
_computing_data_collection
;
COLLECT (Nonius BV, 1997)
;
_computing_data_reduction
;
Denzo/Scalepack (Otwinowski & Minor, 1996)
;
_computing_molecular_graphics
;
CAMERON (Watkin et al 1996)
;
_computing_publication_material
;
CRYSTALS (Watkin et al 2003)
;
_computing_structure_refinement
;
CRYSTALS (Watkin et al 2003)
;
_computing_structure_solution
;
SIR92 (Altomare et al, 1994)
;
_diffrn_ambient_temperature 150
_diffrn_measured_fraction_theta_full 0.989
_diffrn_measured_fraction_theta_max 0.983
_diffrn_measurement_device_type
;
Nonius Kappa CCD
;
_diffrn_measurement_method \w/2\q
_diffrn_radiation_monochromator graphite
_diffrn_radiation_type 'Mo K\a'
_diffrn_radiation_wavelength 0.71073
_diffrn_reflns_av_R_equivalents 0.05
_diffrn_reflns_limit_h_max 12
_diffrn_reflns_limit_h_min -12
_diffrn_reflns_limit_k_max 14
_diffrn_reflns_limit_k_min -16
_diffrn_reflns_limit_l_max 22
_diffrn_reflns_limit_l_min -22
_diffrn_reflns_number 8928
_diffrn_reflns_theta_full 25.000
_diffrn_reflns_theta_max 27.513
_diffrn_reflns_theta_min 5.110
_diffrn_standards_decay_% 0.00
_diffrn_standards_interval_count 0
_diffrn_standards_interval_time 0
_diffrn_standards_number 0
_exptl_absorpt_coefficient_mu 1.229
_exptl_absorpt_correction_T_max 0.98
_exptl_absorpt_correction_T_min 0.94
_exptl_absorpt_correction_type multi-scan
_exptl_crystal_colour ' yellow '
_exptl_crystal_density_diffrn 1.647
_exptl_crystal_description ' prism '
_exptl_crystal_F_000 1128
_exptl_crystal_size_max 0.05
_exptl_crystal_size_mid 0.05
_exptl_crystal_size_min 0.02
_refine_diff_density_max 0.98
_refine_diff_density_min -1.18
_refine_ls_extinction_method None
_refine_ls_goodness_of_fit_ref 1.0609
_refine_ls_hydrogen_treatment mixed
_refine_ls_matrix_type full
_refine_ls_number_parameters 271
_refine_ls_number_reflns 3808
_refine_ls_number_restraints 0
_refine_ls_R_factor_all 0.0733
_refine_ls_R_factor_gt 0.0500
_refine_ls_shift/su_max 0.000458
_refine_ls_structure_factor_coef F
_refine_ls_weighting_details
;
Method, part 1, Chebychev polynomial, (Watkin, 1994, Prince, 1982)
[weight] = 1.0/[A~0~*T~0~(x)+A~1~*T~1~(x) ... +A~n-1~]*T~n-1~(x)]
where A~i~ are the Chebychev coefficients listed below and x= Fcalc/Fmax
Method = Robust Weighting (Prince, 1982)
W = [weight] * [1-(deltaF/6*sigmaF)^2^]^2^
A~i~ are:
1.93 0.610 1.60
;
_refine_ls_weighting_scheme calc
_refine_ls_wR_factor_all 0.0637
_refine_ls_wR_factor_gt 0.0534
_refine_ls_wR_factor_ref 0.0534
_reflns_limit_h_max 12
_reflns_limit_h_min -12
_reflns_limit_k_max 16
_reflns_limit_k_min 0
_reflns_limit_l_max 22
_reflns_limit_l_min 0
_reflns_number_gt 3808
_reflns_number_total 5335
_reflns_threshold_expression I>3.00u(I)
_cod_data_source_file b502195b.txt
_cod_data_source_block 5
_cod_depositor_comments
;
The following automatic conversions were performed:
'_symmetry_cell_setting' value 'Monoclinic' changed to 'monoclinic'
according to '/home/saulius/struct/CIF-dictionaries/cif_core.dic'
dictionary named 'cif_core.dic' version 2.4.1 from 2010-06-29.

Automatic conversion script
Id: cif_fix_enum 1527 2010-12-29 10:47:43Z saulius 
;
_cod_original_sg_symbol_H-M 'P 1 21/n 1 '
_cod_original_formula_sum ' C25 H21 Cl2 P1 Pd1 S1 '
_cod_database_code 7008375

loop_
_symmetry_equiv_pos_as_xyz
x,y,z
-x,-y,-z
-x+1/2,y+1/2,-z+1/2
x+1/2,-y+1/2,z+1/2

loop_
_atom_site_label
_atom_site_type_symbol
_atom_site_fract_x
_atom_site_fract_y
_atom_site_fract_z
_atom_site_U_iso_or_equiv
_atom_site_occupancy
_atom_site_adp_type
_atom_site_refinement_flags_posn
_atom_site_refinement_flags_adp
_atom_site_refinement_flags_occupancy
_atom_site_disorder_assembly
_atom_site_disorder_group
_atom_site_attached_hydrogens
Pd1 Pd 0.45887(3) 0.36909(2) 0.291024(17) 0.0249 1.0000 Uani . . . . . .
Cl2 Cl 0.44184(10) 0.41679(7) 0.16285(5) 0.0264 1.0000 Uani . . . . . .
P1 P 0.30078(11) 0.24862(7) 0.25912(6) 0.0240 1.0000 Uani . . . . . .
C1 C 0.2928(4) 0.1578(3) 0.3381(2) 0.0268 1.0000 Uani . . . . . .
C2 C 0.2541(5) 0.2061(3) 0.4094(2) 0.0311 1.0000 Uani . . . . . .
C7 C 0.3358(5) 0.2802(3) 0.4503(2) 0.0332 1.0000 Uani . . . . . .
S1 S 0.48741(12) 0.32742(8) 0.41837(6) 0.0319 1.0000 Uani . . . . . .
C8 C 0.5978(5) 0.2176(3) 0.4274(2) 0.0332 1.0000 Uani . . . . . .
C9 C 0.6917(5) 0.2047(4) 0.3753(3) 0.0396 1.0000 Uani . . . . . .
C10 C 0.7804(5) 0.1210(4) 0.3843(3) 0.0443 1.0000 Uani . . . . . .
C11 C 0.7769(5) 0.0541(4) 0.4452(3) 0.0434 1.0000 Uani . . . . . .
C12 C 0.6843(6) 0.0699(4) 0.4969(3) 0.0459 1.0000 Uani . . . . . .
C13 C 0.5931(6) 0.1512(4) 0.4892(3) 0.0395 1.0000 Uani . . . . . .
C6 C 0.3013(6) 0.3200(4) 0.5179(3) 0.0396 1.0000 Uani . . . . . .
C5 C 0.1821(6) 0.2885(4) 0.5456(3) 0.0473 1.0000 Uani . . . . . .
C4 C 0.0981(6) 0.2182(4) 0.5051(3) 0.0416 1.0000 Uani . . . . . .
C3 C 0.1338(5) 0.1767(4) 0.4381(3) 0.0358 1.0000 Uani . . . . . .
C14 C 0.1277(4) 0.2924(3) 0.2334(2) 0.0269 1.0000 Uani . . . . . .
C19 C 0.1017(5) 0.3910(3) 0.2043(3) 0.0381 1.0000 Uani . . . . . .
C18 C -0.0321(5) 0.4210(4) 0.1820(4) 0.0499 1.0000 Uani . . . . . .
C17 C -0.1379(5) 0.3558(4) 0.1885(3) 0.0412 1.0000 Uani . . . . . .
C16 C -0.1134(5) 0.2577(4) 0.2153(3) 0.0450 1.0000 Uani . . . . . .
C15 C 0.0197(5) 0.2257(4) 0.2381(3) 0.0423 1.0000 Uani . . . . . .
C20 C 0.3394(4) 0.1636(3) 0.1840(2) 0.0285 1.0000 Uani . . . . . .
C21 C 0.4633(5) 0.1135(4) 0.1918(3) 0.0361 1.0000 Uani . . . . . .
C22 C 0.4921(5) 0.0368(4) 0.1408(3) 0.0410 1.0000 Uani . . . . . .
C23 C 0.3964(6) 0.0130(4) 0.0799(3) 0.0421 1.0000 Uani . . . . . .
C24 C 0.2728(7) 0.0633(5) 0.0710(3) 0.0596 1.0000 Uani . . . . . .
C25 C 0.2429(6) 0.1384(4) 0.1224(3) 0.0513 1.0000 Uani . . . . . .
Cl1 Cl 0.63551(12) 0.48799(9) 0.32471(7) 0.0409 1.0000 Uani . . . . . .
H11 H 0.3845 0.1254 0.3501 0.0318 1.0000 Uiso . . . . . .
H12 H 0.2241 0.1039 0.3213 0.0318 1.0000 Uiso . . . . . .
H91 H 0.6958 0.2541 0.3324 0.0467 1.0000 Uiso . . . . . .
H101 H 0.8468 0.1091 0.3466 0.0517 1.0000 Uiso . . . . . .
H111 H 0.8412 -0.0052 0.4516 0.0507 1.0000 Uiso . . . . . .
H121 H 0.6829 0.0218 0.5408 0.0533 1.0000 Uiso . . . . . .
H131 H 0.5261 0.1618 0.5267 0.0464 1.0000 Uiso . . . . . .
H61 H 0.3618 0.3715 0.5468 0.0470 1.0000 Uiso . . . . . .
H51 H 0.1572 0.3166 0.5948 0.0572 1.0000 Uiso . . . . . .
H41 H 0.0109 0.1972 0.5243 0.0506 1.0000 Uiso . . . . . .
H31 H 0.0727 0.1250 0.4098 0.0429 1.0000 Uiso . . . . . .
H191 H 0.1786 0.4394 0.1996 0.0462 1.0000 Uiso . . . . . .
H181 H -0.0509 0.4913 0.1609 0.0586 1.0000 Uiso . . . . . .
H171 H -0.2336 0.3794 0.1738 0.0488 1.0000 Uiso . . . . . .
H161 H -0.1910 0.2094 0.2183 0.0535 1.0000 Uiso . . . . . .
H151 H 0.0373 0.1546 0.2580 0.0495 1.0000 Uiso . . . . . .
H211 H 0.5338 0.1325 0.2347 0.0433 1.0000 Uiso . . . . . .
H221 H 0.5810 -0.0004 0.1483 0.0495 1.0000 Uiso . . . . . .
H231 H 0.4167 -0.0406 0.0424 0.0510 1.0000 Uiso . . . . . .
H241 H 0.2039 0.0455 0.0271 0.0691 1.0000 Uiso . . . . . .
H251 H 0.1529 0.1743 0.1153 0.0591 1.0000 Uiso . . . . . .

loop_
_atom_site_aniso_label
_atom_site_aniso_U_11
_atom_site_aniso_U_22
_atom_site_aniso_U_33
_atom_site_aniso_U_23
_atom_site_aniso_U_13
_atom_site_aniso_U_12
Pd1 0.02660(17) 0.02187(16) 0.02472(16) -0.00063(11) -0.00330(10) 0.00013(12)
Cl2 0.0277(5) 0.0273(5) 0.0239(4) 0.0060(3) 0.0016(3) -0.0009(4)
P1 0.0289(5) 0.0217(4) 0.0204(5) -0.0003(4) -0.0014(4) -0.0023(4)
C1 0.039(2) 0.0216(17) 0.0190(17) 0.0026(14) -0.0008(15) -0.0016(16)
C2 0.043(2) 0.0269(19) 0.0221(18) 0.0047(15) -0.0013(16) 0.0068(17)
C7 0.047(3) 0.028(2) 0.0238(19) 0.0013(16) -0.0006(17) 0.0066(19)
S1 0.0413(6) 0.0268(5) 0.0249(5) -0.0028(4) -0.0080(4) 0.0011(4)
C8 0.037(2) 0.031(2) 0.028(2) -0.0027(17) -0.0120(17) 0.0008(18)
C9 0.038(2) 0.040(2) 0.039(2) 0.002(2) -0.0041(19) -0.001(2)
C10 0.034(2) 0.046(3) 0.049(3) 0.005(2) -0.010(2) 0.007(2)
C11 0.038(3) 0.040(3) 0.049(3) 0.003(2) -0.010(2) 0.006(2)
C12 0.053(3) 0.037(2) 0.043(3) 0.011(2) -0.013(2) 0.007(2)
C13 0.052(3) 0.032(2) 0.033(2) 0.0019(18) -0.007(2) 0.005(2)
C6 0.062(3) 0.030(2) 0.025(2) -0.0028(17) -0.001(2) 0.012(2)
C5 0.062(3) 0.052(3) 0.028(2) 0.005(2) 0.010(2) 0.023(3)
C4 0.051(3) 0.047(3) 0.029(2) 0.011(2) 0.0121(19) 0.010(2)
C3 0.035(2) 0.040(2) 0.032(2) 0.0113(19) 0.0034(18) 0.0050(19)
C14 0.0282(19) 0.0307(19) 0.0209(17) -0.0013(15) -0.0015(14) -0.0012(16)
C19 0.024(2) 0.0242(19) 0.067(3) 0.000(2) 0.010(2) 0.0004(16)
C18 0.033(2) 0.027(2) 0.086(4) -0.006(2) -0.007(3) 0.0047(19)
C17 0.028(2) 0.054(3) 0.039(2) -0.011(2) -0.0037(18) 0.005(2)
C16 0.033(2) 0.058(3) 0.042(3) 0.016(2) -0.001(2) -0.012(2)
C15 0.030(2) 0.047(3) 0.047(3) 0.013(2) -0.0088(19) -0.006(2)
C20 0.037(2) 0.0256(18) 0.0227(18) -0.0032(15) 0.0018(16) -0.0036(17)
C21 0.028(2) 0.047(3) 0.033(2) -0.0081(19) 0.0039(17) -0.0043(19)
C22 0.031(2) 0.049(3) 0.044(3) -0.013(2) 0.0078(19) 0.003(2)
C23 0.056(3) 0.039(2) 0.032(2) -0.0109(19) 0.011(2) -0.004(2)
C24 0.065(4) 0.062(3) 0.046(3) -0.030(3) -0.019(3) 0.020(3)
C25 0.057(3) 0.049(3) 0.041(3) -0.020(2) -0.021(2) 0.013(3)
Cl1 0.0324(6) 0.0382(6) 0.0502(7) -0.0085(5) -0.0039(5) -0.0074(4)

loop_
_atom_type_symbol
_atom_type_scat_dispersion_real
_atom_type_scat_dispersion_imag
_atom_type_scat_Cromer_Mann_a1
_atom_type_scat_Cromer_Mann_b1
_atom_type_scat_Cromer_Mann_a2
_atom_type_scat_Cromer_Mann_b2
_atom_type_scat_Cromer_Mann_a3
_atom_type_scat_Cromer_Mann_b3
_atom_type_scat_Cromer_Mann_a4
_atom_type_scat_Cromer_Mann_b4
_atom_type_scat_Cromer_Mann_c
_atom_type_scat_source
'C ' 0.0033 0.0016 2.3100 20.8439 1.0200 10.2075 1.5886 0.5687 0.8650 51.6512 0.2156 International_Tables_Vol_IV_Table_2.2B
'H ' 0.0000 0.0000 0.4930 10.5109 0.3229 26.1257 0.1402 3.1424 0.0408 57.7998 0.0030 International_Tables_Vol_IV_Table_2.2B
'Cl ' 0.1484 0.1585 11.4604 0.0104 7.1964 1.1662 6.2556 18.5194 1.6455 47.7784 -9.5574 International_Tables_Vol_IV_Table_2.2B
'P ' 0.1023 0.0942 6.4345 1.9067 4.1791 27.1570 1.7800 0.5260 1.4908 68.1645 1.1149 International_Tables_Vol_IV_Table_2.2B
'Pd ' -0.9988 1.0072 19.3319 0.6987 15.5017 7.9893 5.2954 25.2052 0.6058 76.8986 5.2659 International_Tables_Vol_IV_Table_2.2B
'S ' 0.1246 0.1234 6.9053 1.4679 5.2034 22.2151 1.4379 0.2536 1.5863 56.1720 0.8669 International_Tables_Vol_IV_Table_2.2B

loop_
_geom_angle_atom_site_label_1
_geom_angle_site_symmetry_1
_geom_angle_atom_site_label_2
_geom_angle_site_symmetry_2
_geom_angle_atom_site_label_3
_geom_angle_site_symmetry_3
_geom_angle
_geom_angle_publ_flag
Cl2 . Pd1 . P1 . 88.49(4) yes
Cl2 . Pd1 . S1 . 176.64(4) yes
P1 . Pd1 . S1 . 94.74(4) yes
Cl2 . Pd1 . Cl1 . 92.12(4) yes
P1 . Pd1 . Cl1 . 176.50(4) yes
S1 . Pd1 . Cl1 . 84.60(4) yes
Pd1 . P1 . C1 . 110.57(13) yes
Pd1 . P1 . C14 . 116.89(14) yes
C1 . P1 . C14 . 105.75(19) yes
Pd1 . P1 . C20 . 114.56(15) yes
C1 . P1 . C20 . 101.08(19) yes
C14 . P1 . C20 . 106.50(19) yes
P1 . C1 . C2 . 113.8(3) yes
P1 . C1 . H11 . 108.375 no
C2 . C1 . H11 . 108.375 no
P1 . C1 . H12 . 108.375 no
C2 . C1 . H12 . 108.375 no
H11 . C1 . H12 . 109.467 no
C1 . C2 . C7 . 122.3(4) yes
C1 . C2 . C3 . 120.0(4) yes
C7 . C2 . C3 . 117.7(4) yes
C2 . C7 . S1 . 122.2(3) yes
C2 . C7 . C6 . 121.3(5) yes
S1 . C7 . C6 . 116.6(4) yes
C7 . S1 . Pd1 . 112.40(14) yes
C7 . S1 . C8 . 102.8(2) yes
Pd1 . S1 . C8 . 106.27(15) yes
S1 . C8 . C9 . 118.8(4) yes
S1 . C8 . C13 . 119.3(4) yes
C9 . C8 . C13 . 121.7(4) yes
C8 . C9 . C10 . 118.5(5) yes
C8 . C9 . H91 . 120.762 no
C10 . C9 . H91 . 120.762 no
C9 . C10 . C11 . 120.5(5) yes
C9 . C10 . H101 . 119.732 no
C11 . C10 . H101 . 119.732 no
C10 . C11 . C12 . 119.7(5) yes
C10 . C11 . H111 . 120.150 no
C12 . C11 . H111 . 120.150 no
C11 . C12 . C13 . 121.5(5) yes
C11 . C12 . H121 . 119.251 no
C13 . C12 . H121 . 119.251 no
C8 . C13 . C12 . 118.0(5) yes
C8 . C13 . H131 . 120.987 no
C12 . C13 . H131 . 120.987 no
C7 . C6 . C5 . 119.8(5) yes
C7 . C6 . H61 . 120.085 no
C5 . C6 . H61 . 120.085 no
C6 . C5 . C4 . 119.9(5) yes
C6 . C5 . H51 . 120.053 no
C4 . C5 . H51 . 120.054 no
C5 . C4 . C3 . 120.4(5) yes
C5 . C4 . H41 . 119.816 no
C3 . C4 . H41 . 119.816 no
C2 . C3 . C4 . 120.9(5) yes
C2 . C3 . H31 . 119.532 no
C4 . C3 . H31 . 119.532 no
P1 . C14 . C19 . 120.7(3) yes
P1 . C14 . C15 . 119.8(3) yes
C19 . C14 . C15 . 119.4(4) yes
C14 . C19 . C18 . 119.4(4) yes
C14 . C19 . H191 . 120.310 no
C18 . C19 . H191 . 120.310 no
C19 . C18 . C17 . 120.9(5) yes
C19 . C18 . H181 . 119.537 no
C17 . C18 . H181 . 119.537 no
C18 . C17 . C16 . 120.2(4) yes
C18 . C17 . H171 . 119.907 no
C16 . C17 . H171 . 119.907 no
C17 . C16 . C15 . 120.1(5) yes
C17 . C16 . H161 . 119.966 no
C15 . C16 . H161 . 119.966 no
C16 . C15 . C14 . 120.0(4) yes
C16 . C15 . H151 . 119.996 no
C14 . C15 . H151 . 119.996 no
P1 . C20 . C21 . 118.6(3) yes
P1 . C20 . C25 . 122.2(4) yes
C21 . C20 . C25 . 118.8(4) yes
C20 . C21 . C22 . 121.3(4) yes
C20 . C21 . H211 . 119.337 no
C22 . C21 . H211 . 119.336 no
C21 . C22 . C23 . 119.3(5) yes
C21 . C22 . H221 . 120.342 no
C23 . C22 . H221 . 120.342 no
C22 . C23 . C24 . 119.9(5) yes
C22 . C23 . H231 . 120.056 no
C24 . C23 . H231 . 120.056 no
C23 . C24 . C25 . 121.0(5) yes
C23 . C24 . H241 . 119.520 no
C25 . C24 . H241 . 119.520 no
C20 . C25 . C24 . 119.6(5) yes
C20 . C25 . H251 . 120.184 no
C24 . C25 . H251 . 120.185 no

loop_
_geom_bond_atom_site_label_1
_geom_bond_site_symmetry_1
_geom_bond_atom_site_label_2
_geom_bond_site_symmetry_2
_geom_bond_distance
_geom_bond_publ_flag
Pd1 . Cl2 . 2.3353(9) yes
Pd1 . P1 . 2.2429(10) yes
Pd1 . S1 . 2.2997(11) yes
Pd1 . Cl1 . 2.3608(11) yes
P1 . C1 . 1.840(4) yes
P1 . C14 . 1.812(4) yes
P1 . C20 . 1.805(4) yes
C1 . C2 . 1.497(6) yes
C1 . H11 . 1.000 no
C1 . H12 . 1.000 no
C2 . C7 . 1.406(6) yes
C2 . C3 . 1.400(7) yes
C7 . S1 . 1.773(5) yes
C7 . C6 . 1.381(6) yes
S1 . C8 . 1.798(5) yes
C8 . C9 . 1.392(7) yes
C8 . C13 . 1.399(7) yes
C9 . C10 . 1.399(7) yes
C9 . H91 . 1.000 no
C10 . C11 . 1.388(8) yes
C10 . H101 . 1.000 no
C11 . C12 . 1.382(8) yes
C11 . H111 . 1.000 no
C12 . C13 . 1.388(7) yes
C12 . H121 . 1.000 no
C13 . H131 . 1.000 no
C6 . C5 . 1.390(8) yes
C6 . H61 . 1.000 no
C5 . C4 . 1.380(8) yes
C5 . H51 . 1.000 no
C4 . C3 . 1.385(7) yes
C4 . H41 . 1.000 no
C3 . H31 . 1.000 no
C14 . C19 . 1.398(6) yes
C14 . C15 . 1.388(6) yes
C19 . C18 . 1.393(7) yes
C19 . H191 . 1.000 no
C18 . C17 . 1.363(8) yes
C18 . H181 . 1.000 no
C17 . C16 . 1.378(8) yes
C17 . H171 . 1.000 no
C16 . C15 . 1.395(7) yes
C16 . H161 . 1.000 no
C15 . H151 . 1.000 no
C20 . C21 . 1.381(7) yes
C20 . C25 . 1.401(6) yes
C21 . C22 . 1.398(7) yes
C21 . H211 . 1.000 no
C22 . C23 . 1.383(7) yes
C22 . H221 . 1.000 no
C23 . C24 . 1.380(8) yes
C23 . H231 . 1.000 no
C24 . C25 . 1.390(7) yes
C24 . H241 . 1.000 no
C25 . H251 . 1.000 no
